data_9009728
loop_
_publ_author_name
'Kawahara, A.'
'Andou, Y.'
'Marumo, F.'
'Okuno, M.'

_publ_section_title
;The crystal structure of high temperature form of kalsilite (KAlSiO4) at 950
 C Note: B(1,2)'s corrected to obey symmetry restrictions Note: Synthetic
 sample Note: x(O1) adjusted to match reported bond lengths
;
_journal_name_full 'Mineralogical Journal'
_journal_page_first 260
_journal_page_last 270
_journal_paper_doi 10.2465/minerj.13.260
_journal_volume 13
_journal_year 1987
_chemical_formula_sum 'Al K O4 Si'
_chemical_name_mineral Kalsilite
_space_group_IT_number 186
_symmetry_space_group_name_Hall 'P 6c -2c'
_symmetry_space_group_name_H-M 'P 63 m c'
_cell_angle_alpha 90
_cell_angle_beta 90
_cell_angle_gamma 120
_cell_length_a 5.30
_cell_length_b 5.30
_cell_length_c 8.65
_cell_formula_units_Z 2
_cell_volume 210.426
_database_code_amcsd 0014429
_exptl_crystal_density_diffrn 2.496
_cod_original_formula_sum 'K Al Si O4'
_cod_database_code 9009728

loop_
_space_group_symop_operation_xyz
x,y,z
-x,-x+y,1/2+z
x-y,x,1/2+z
-y,-x,z
-y,x-y,z
x-y,-y,1/2+z
-x,-y,1/2+z
x,x-y,z
-x+y,-x,z
y,x,1/2+z
y,-x+y,1/2+z
-x+y,y,z

loop_
_atom_site_aniso_label
_atom_site_aniso_U_11
_atom_site_aniso_U_22
_atom_site_aniso_U_33
_atom_site_aniso_U_12
_atom_site_aniso_U_13
_atom_site_aniso_U_23
K 0.10993 0.10993 0.12130 0.05497 0.00000 0.00000
Al 0.03522 0.03522 0.02653 0.01761 0.00000 0.00000
Si 0.06937 0.06937 0.07581 0.03469 0.00000 0.00000
O1 0.07898 0.06617 0.10993 0.04589 -0.01408 0.00402

loop_
_atom_site_label
_atom_site_fract_x
_atom_site_fract_y
_atom_site_fract_z
_atom_site_occupancy
_atom_site_U_iso_or_equiv
K 0.00000 0.00000 0.25000 1.00000 0.11779
Al 0.33333 0.66667 0.05800 1.00000 0.03166
Si 0.33333 0.66667 0.43900 1.00000 0.07092
O1 0.50600 0.01200 0.98400 1.00000 0.08486
O2 0.40700 0.74100 0.25000 0.16667 0.04306

loop_
_cod_related_entry_id
_cod_related_entry_database
_cod_related_entry_code
1 AMCSD 0014429
